data_7063719
loop_
_publ_author_name
'Li, Jun-Fei'
'Xu, Jing-Wen'
'Feng, Hui-Jun'
'Liu, Qiao-Yun'
'Wang, Jun-Wen'

_publ_section_title
;
 Thiazolothiazole-based metal--organic frameworks for photocatalytic
 coupling of benzylamine and degradation of organic dyes
;
_journal_issue 16
_journal_name_full 'New Journal of Chemistry'
_journal_page_first 6838
_journal_page_last 6845
_journal_paper_doi 10.1039/D5NJ00340G
_journal_volume 49
_journal_year 2025
_chemical_formula_moiety 'C22 H12 Cd N4 O4 S2, 1[C3H7NO]'
_chemical_formula_sum 'C25 H19 Cd N5 O5 S2'
_chemical_formula_weight 645.97
_space_group_crystal_system monoclinic
_space_group_IT_number 14
_space_group_name_Hall '-P 2yn'
_space_group_name_H-M_alt 'P 1 21/n 1'
_atom_sites_solution_hydrogens geom
_audit_creation_date 2023-11-03
_audit_creation_method
; 
Olex2 1.5 
(compiled 2023.08.24 svn.re1ec1418 for OlexSys, GUI svn.r6817) 
;
_audit_update_record
;
2024-12-07 deposited with the CCDC.	2025-03-26 downloaded from the CCDC.
;
_cell_angle_alpha 90
_cell_angle_beta 100.355(2)
_cell_angle_gamma 90
_cell_formula_units_Z 4
_cell_length_a 12.8769(5)
_cell_length_b 14.4049(6)
_cell_length_c 14.4244(6)
_cell_measurement_reflns_used 9919
_cell_measurement_temperature 273.15
_cell_measurement_theta_max 67.95
_cell_measurement_theta_min 4.24
_cell_volume 2632.01(19)
_computing_cell_refinement 'SAINT v8.37A (Bruker, 2015)'
_computing_data_collection 'Bruker APEX2'
_computing_data_reduction 'SAINT v8.37A (Bruker, 2015)'
_computing_molecular_graphics 'Olex2 1.5 (Dolomanov et al., 2009)'
_computing_publication_material 'Olex2 1.5 (Dolomanov et al., 2009)'
_computing_structure_refinement 'SHELXL 2018/3 (Sheldrick, 2015)'
_computing_structure_solution 'SHELXT 2014/5 (Sheldrick, 2014)'
_diffrn_ambient_temperature 273.15
_diffrn_measured_fraction_theta_full 0.999
_diffrn_measured_fraction_theta_max 0.996
_diffrn_measurement_device_type 'Bruker APEX-II CCD'
_diffrn_measurement_method '\f and \w scans'
_diffrn_radiation_type CuK\a
_diffrn_radiation_wavelength 1.54178
_diffrn_reflns_av_R_equivalents 0.0785
_diffrn_reflns_av_unetI/netI 0.0465
_diffrn_reflns_Laue_measured_fraction_full 0.999
_diffrn_reflns_Laue_measured_fraction_max 0.996
_diffrn_reflns_limit_h_max 13
_diffrn_reflns_limit_h_min -15
_diffrn_reflns_limit_k_max 17
_diffrn_reflns_limit_k_min -17
_diffrn_reflns_limit_l_max 17
_diffrn_reflns_limit_l_min -17
_diffrn_reflns_number 31169
_diffrn_reflns_point_group_measured_fraction_full 0.999
_diffrn_reflns_point_group_measured_fraction_max 0.996
_diffrn_reflns_theta_full 67.679
_diffrn_reflns_theta_max 68.114
_diffrn_reflns_theta_min 4.374
_diffrn_source_current 1.0
_diffrn_source_power 0.05
_diffrn_source_voltage 50.0
_diffrn_standards_number 0
_exptl_absorpt_coefficient_mu 8.524
_exptl_absorpt_correction_T_max 0.7531
_exptl_absorpt_correction_T_min 0.3113
_exptl_absorpt_correction_type multi-scan
_exptl_absorpt_process_details
; 
SADABS-2016/2 (Bruker,2016/2) was used for absorption correction. 
wR2(int) was 0.1311 before and 0.0747 after correction. 
The Ratio of minimum to maximum transmission is 0.4134. 
The \l/2 correction factor is Not present. 
;
_exptl_crystal_colour colourless
_exptl_crystal_colour_primary colourless
_exptl_crystal_density_diffrn 1.630
_exptl_crystal_description block
_exptl_crystal_F_000 1296
_exptl_crystal_size_max 0.19
_exptl_crystal_size_mid 0.17
_exptl_crystal_size_min 0.15
_refine_diff_density_max 0.681
_refine_diff_density_min -0.522
_refine_diff_density_rms 0.080
_refine_ls_extinction_method none
_refine_ls_goodness_of_fit_ref 1.016
_refine_ls_hydrogen_treatment constr
_refine_ls_matrix_type full
_refine_ls_number_parameters 298
_refine_ls_number_reflns 4805
_refine_ls_number_restraints 299
_refine_ls_restrained_S_all 1.011
_refine_ls_R_factor_all 0.0440
_refine_ls_R_factor_gt 0.0339
_refine_ls_shift/su_max 0.001
_refine_ls_shift/su_mean 0.000
_refine_ls_structure_factor_coef Fsqd
_refine_ls_weighting_details 'w=1/[\s^2^(Fo^2^)+(0.0545P)^2^] where P=(Fo^2^+2Fc^2^)/3'
_refine_ls_weighting_scheme calc
_refine_ls_wR_factor_gt 0.0865
_refine_ls_wR_factor_ref 0.0912
_reflns_Friedel_coverage 0.000
_reflns_number_gt 3952
_reflns_number_total 4805
_reflns_threshold_expression 'I > 2\s(I)'
_cod_data_source_file d5nj00340g2.cif
_cod_data_source_block cu_2023110202_0m_a
_cod_depositor_comments 'Adding full bibliography for 7063718--7063720.cif.'
_cod_database_code 7063719
_shelx_shelxl_version_number 2018/3
_shelx_space_group_comment
; 
The symmetry employed for this shelxl refinement is uniquely defined 
by the following loop, which should always be used as a source of 
symmetry information in preference to the above space-group names. 
They are only intended as comments. 
;
_shelx_estimated_absorpt_t_max 0.361
_shelx_estimated_absorpt_t_min 0.294
_olex2_refinement_description
; 
1. Fixed Uiso 
 At 1.2 times of: 
  All C(H) groups 
2. Rigid bond restraints 
 All non-hydrogen atoms 
 with sigma for 1-2 distances of 0.01 and sigma for 1-3 distances of 0.01 
3. Uiso/Uaniso restraints and constraints 
All non-hydrogen atoms have similar U: within 2A with sigma of 0.01 and sigma 
for terminal atoms of 0.02 within 2A 
4.a Aromatic/amide H refined with riding coordinates: 
 C4(H4), C7(H7), C6(H6), C3(H3), C10(H10), C9(H9), C21(H21), C13(H13), 
 C18(H18), C12(H12), C22(H22), C19(H19) 
;
_smtbx_masks_special_details
; 
A solvent mask was calculated and 184 electrons were 
found in a volume of 766\%A^3^ in 1 void per unit cell. 
This is consistent with the presence of 
0.143[C3H7NO] per Asymmetric Unit 
which account for 160 electrons 
per unit cell. 
;
_smtbx_masks_void_probe_radius 1.2
_smtbx_masks_void_truncation_radius 1.2
_olex2_submission_special_instructions 'No special instructions were received'

loop_
_space_group_symop_operation_xyz
'x, y, z'
'-x+1/2, y+1/2, -z+1/2'
'-x, -y, -z'
'x-1/2, -y-1/2, z-1/2'

loop_
_atom_site_label
_atom_site_type_symbol
_atom_site_fract_x
_atom_site_fract_y
_atom_site_fract_z
_atom_site_U_iso_or_equiv
_atom_site_adp_type
_atom_site_occupancy
_atom_site_site_symmetry_order
_atom_site_calc_flag
_atom_site_refinement_flags_posn
_atom_site_refinement_flags_adp
_atom_site_refinement_flags_occupancy
_atom_site_disorder_assembly
_atom_site_disorder_group
Cd1 Cd 1.08676(2) 0.59944(2) 0.94500(2) 0.02731(9) Uani 1 1 d . U . . .
S2 S 0.44578(7) 0.63804(7) 0.42286(6) 0.0405(2) Uani 1 1 d . U . . .
S1 S 0.73634(8) 0.51402(8) 0.46260(7) 0.0477(3) Uani 1 1 d . U . . .
O3 O 0.99753(19) 0.68672(19) 1.03371(17) 0.0417(6) Uani 1 1 d . U . . .
O1 O 0.7167(2) 0.90475(19) 1.3441(2) 0.0495(7) Uani 1 1 d . U . . .
O4 O 0.9069(2) 0.5586(2) 1.04097(18) 0.0519(7) Uani 1 1 d . U . . .
O2 O 0.6450(3) 0.7713(2) 1.3689(2) 0.0608(9) Uani 1 1 d . U . . .
N3 N 0.5536(2) 0.5359(2) 0.3236(2) 0.0394(7) Uani 1 1 d . U . . .
N4 N 0.2227(2) 0.5936(2) 0.0769(2) 0.0418(7) Uani 1 1 d . U . . .
N2 N 0.6260(2) 0.6137(2) 0.5618(2) 0.0378(7) Uani 1 1 d . U . . .
N1 N 0.9526(2) 0.5781(2) 0.8140(2) 0.0415(8) Uani 1 1 d . U . . .
C8 C 0.9287(3) 0.6392(3) 1.0661(2) 0.0317(7) Uani 1 1 d . U . . .
C17 C 0.4638(3) 0.5801(2) 0.3206(2) 0.0342(8) Uani 1 1 d . U . . .
C5 C 0.8726(3) 0.6864(3) 1.1344(3) 0.0371(8) Uani 1 1 d . U . . .
C15 C 0.6114(3) 0.5489(3) 0.4109(3) 0.0369(8) Uani 1 1 d . U . . .
C20 C 0.3804(3) 0.5844(3) 0.2363(3) 0.0375(8) Uani 1 1 d . U . . .
C16 C 0.5686(3) 0.6003(3) 0.4749(3) 0.0347(7) Uani 1 1 d . U . . .
C1 C 0.7047(3) 0.8195(3) 1.3297(3) 0.0407(8) Uani 1 1 d . U . . .
C2 C 0.7631(3) 0.7737(3) 1.2613(3) 0.0433(9) Uani 1 1 d . U . . .
C11 C 0.7998(3) 0.5712(3) 0.6506(3) 0.0406(8) Uani 1 1 d . U . . .
C4 C 0.8934(3) 0.7791(3) 1.1604(3) 0.0445(9) Uani 1 1 d . U . . .
H4 H 0.944592 0.811863 1.135921 0.053 Uiso 1 1 calc R U . . .
C7 C 0.7436(3) 0.6818(3) 1.2370(3) 0.0506(10) Uani 1 1 d . U . . .
H7 H 0.693851 0.648750 1.263026 0.061 Uiso 1 1 calc R U . . .
C6 C 0.7975(3) 0.6383(3) 1.1739(3) 0.0446(9) Uani 1 1 d . U . . .
H6 H 0.783225 0.576525 1.157869 0.054 Uiso 1 1 calc R U . . .
C14 C 0.7176(3) 0.5711(3) 0.5652(3) 0.0384(8) Uani 1 1 d . U . . .
C3 C 0.8380(3) 0.8225(3) 1.2225(3) 0.0461(9) Uani 1 1 d . U . . .
H3 H 0.851180 0.884497 1.238239 0.055 Uiso 1 1 calc R U . . .
C10 C 0.7802(3) 0.6155(3) 0.7315(3) 0.0445(9) Uani 1 1 d . U . . .
H10 H 0.715316 0.643797 0.731906 0.053 Uiso 1 1 calc R U . . .
C9 C 0.8573(3) 0.6170(3) 0.8105(3) 0.0462(10) Uani 1 1 d . U . . .
H9 H 0.842963 0.646456 0.864223 0.055 Uiso 1 1 calc R U . . .
C21 C 0.2911(3) 0.6387(3) 0.2340(3) 0.0520(10) Uani 1 1 d . U . . .
H21 H 0.282500 0.673471 0.286474 0.062 Uiso 1 1 calc R U . . .
C13 C 0.9700(3) 0.5347(3) 0.7374(3) 0.0565(11) Uani 1 1 d . U . . .
H13 H 1.035007 0.505987 0.739191 0.068 Uiso 1 1 calc R U . . .
C18 C 0.3076(3) 0.5414(4) 0.0794(3) 0.0619(13) Uani 1 1 d . U . . .
H18 H 0.313378 0.507208 0.025945 0.074 Uiso 1 1 calc R U . . .
C12 C 0.8971(3) 0.5298(3) 0.6556(3) 0.0582(12) Uani 1 1 d . U . . .
H12 H 0.913365 0.498542 0.603559 0.070 Uiso 1 1 calc R U . . .
C22 C 0.2158(3) 0.6408(3) 0.1541(3) 0.0530(11) Uani 1 1 d . U . . .
H22 H 0.156317 0.677533 0.153998 0.064 Uiso 1 1 calc R U . . .
C19 C 0.3876(3) 0.5345(4) 0.1558(3) 0.0621(13) Uani 1 1 d . U . . .
H19 H 0.445746 0.496891 0.153539 0.074 Uiso 1 1 calc R U . . .

loop_
_atom_site_aniso_label
_atom_site_aniso_U_11
_atom_site_aniso_U_22
_atom_site_aniso_U_33
_atom_site_aniso_U_23
_atom_site_aniso_U_13
_atom_site_aniso_U_12
Cd1 0.02815(13) 0.03245(15) 0.02214(13) 0.00074(10) 0.00667(9) -0.00109(10)
S2 0.0386(5) 0.0468(5) 0.0329(5) -0.0059(4) -0.0019(4) 0.0054(4)
S1 0.0384(5) 0.0648(7) 0.0365(5) -0.0078(5) -0.0022(4) 0.0103(5)
O3 0.0441(14) 0.0465(16) 0.0396(14) -0.0043(12) 0.0218(12) 0.0011(12)
O1 0.0615(18) 0.0392(16) 0.0560(17) -0.0065(13) 0.0331(15) 0.0031(13)
O4 0.083(2) 0.0297(14) 0.0469(16) -0.0022(12) 0.0208(15) 0.0073(14)
O2 0.083(2) 0.0398(17) 0.076(2) -0.0063(15) 0.0584(18) -0.0033(15)
N3 0.0355(15) 0.0489(19) 0.0314(15) -0.0008(14) -0.0003(13) -0.0003(14)
N4 0.0372(16) 0.052(2) 0.0324(16) -0.0059(14) -0.0033(13) 0.0000(14)
N2 0.0400(16) 0.0428(18) 0.0286(15) -0.0005(13) 0.0005(13) -0.0008(13)
N1 0.0376(16) 0.055(2) 0.0290(15) 0.0010(14) -0.0021(13) 0.0009(14)
C8 0.0394(18) 0.0332(18) 0.0234(16) 0.0006(13) 0.0081(14) 0.0086(15)
C17 0.0345(17) 0.0360(19) 0.0294(17) -0.0025(14) -0.0015(14) -0.0034(14)
C5 0.0451(19) 0.0336(18) 0.0368(18) -0.0014(15) 0.0189(16) 0.0020(15)
C15 0.0352(18) 0.037(2) 0.0346(17) -0.0005(15) -0.0026(15) -0.0010(15)
C20 0.0362(18) 0.040(2) 0.0338(18) -0.0032(15) -0.0008(15) -0.0054(15)
C16 0.0338(17) 0.0346(18) 0.0332(17) 0.0017(14) -0.0011(14) -0.0001(14)
C1 0.049(2) 0.040(2) 0.0388(19) 0.0005(16) 0.0227(17) 0.0066(17)
C2 0.054(2) 0.038(2) 0.044(2) -0.0032(16) 0.0281(18) 0.0020(17)
C11 0.0396(19) 0.045(2) 0.0339(18) 0.0023(16) -0.0027(16) -0.0003(16)
C4 0.059(2) 0.038(2) 0.045(2) -0.0026(16) 0.0325(19) -0.0056(17)
C7 0.064(2) 0.039(2) 0.059(2) -0.0028(18) 0.040(2) -0.0056(18)
C6 0.056(2) 0.0300(19) 0.054(2) -0.0054(17) 0.0271(19) -0.0020(17)
C14 0.0381(18) 0.042(2) 0.0325(18) 0.0007(15) 0.0006(15) -0.0031(15)
C3 0.066(2) 0.031(2) 0.049(2) -0.0057(17) 0.031(2) -0.0033(18)
C10 0.0392(19) 0.058(3) 0.0341(19) 0.0002(17) 0.0017(16) 0.0111(18)
C9 0.042(2) 0.062(3) 0.0344(19) -0.0074(18) 0.0052(16) 0.0047(18)
C21 0.052(2) 0.058(3) 0.040(2) -0.0162(19) -0.0064(18) 0.012(2)
C13 0.044(2) 0.085(3) 0.037(2) -0.014(2) -0.0034(17) 0.018(2)
C18 0.052(2) 0.092(3) 0.038(2) -0.023(2) -0.0011(19) 0.024(2)
C12 0.050(2) 0.084(3) 0.037(2) -0.015(2) -0.0015(18) 0.016(2)
C22 0.050(2) 0.058(3) 0.045(2) -0.0151(19) -0.0080(19) 0.014(2)
C19 0.048(2) 0.085(3) 0.047(2) -0.020(2) -0.0071(19) 0.024(2)

loop_
_atom_type_symbol
_atom_type_description
_atom_type_scat_dispersion_real
_atom_type_scat_dispersion_imag
_atom_type_scat_source
C C 0.0181 0.0091 'International Tables Vol C Tables 4.2.6.8 and 6.1.1.4'
H H 0.0000 0.0000 'International Tables Vol C Tables 4.2.6.8 and 6.1.1.4'
Cd Cd 0.1185 4.6533 'International Tables Vol C Tables 4.2.6.8 and 6.1.1.4'
N N 0.0311 0.0180 'International Tables Vol C Tables 4.2.6.8 and 6.1.1.4'
O O 0.0492 0.0322 'International Tables Vol C Tables 4.2.6.8 and 6.1.1.4'
S S 0.3331 0.5567 'International Tables Vol C Tables 4.2.6.8 and 6.1.1.4'

loop_
_geom_angle_atom_site_label_1
_geom_angle_atom_site_label_2
_geom_angle_atom_site_label_3
_geom_angle
_geom_angle_site_symmetry_1
_geom_angle_site_symmetry_3
_geom_angle_publ_flag
O3 Cd1 O1 147.01(9) . 4_675 ?
O3 Cd1 O4 121.32(9) . 3_767 ?
O3 Cd1 O2 93.51(10) . 4_675 ?
O3 Cd1 N4 86.65(10) . 1_656 ?
O3 Cd1 N1 98.88(10) . . ?
O3 Cd1 C1 120.52(11) . 4_675 ?
O1 Cd1 C1 27.48(10) 4_675 4_675 ?
O4 Cd1 O1 90.62(9) 3_767 4_675 ?
O4 Cd1 O2 145.15(9) 3_767 4_675 ?
O4 Cd1 N4 83.29(11) 3_767 1_656 ?
O4 Cd1 N1 87.12(11) 3_767 . ?
O4 Cd1 C1 117.93(11) 3_767 4_675 ?
O2 Cd1 O1 54.77(9) 4_675 4_675 ?
O2 Cd1 C1 27.32(11) 4_675 4_675 ?
N4 Cd1 O1 89.47(11) 1_656 4_675 ?
N4 Cd1 O2 98.79(12) 1_656 4_675 ?
N4 Cd1 C1 95.41(12) 1_656 4_675 ?
N1 Cd1 O1 90.07(11) . 4_675 ?
N1 Cd1 O2 88.76(12) . 4_675 ?
N1 Cd1 N4 170.39(12) . 1_656 ?
N1 Cd1 C1 88.57(12) . 4_675 ?
C16 S2 C17 88.04(17) . . ?
C15 S1 C14 88.23(18) . . ?
C8 O3 Cd1 111.6(2) . . ?
C1 O1 Cd1 89.9(2) . 4_576 ?
C8 O4 Cd1 155.3(3) . 3_767 ?
C1 O2 Cd1 92.6(2) . 4_576 ?
C17 N3 C15 107.2(3) . . ?
C18 N4 Cd1 122.4(3) . 1_454 ?
C22 N4 Cd1 120.8(3) . 1_454 ?
C22 N4 C18 116.8(3) . . ?
C14 N2 C16 107.7(3) . . ?
C9 N1 Cd1 120.8(3) . . ?
C13 N1 Cd1 121.7(3) . . ?
C13 N1 C9 117.2(3) . . ?
O3 C8 C5 116.8(3) . . ?
O4 C8 O3 122.4(3) . . ?
O4 C8 C5 120.8(3) . . ?
N3 C17 S2 117.0(3) . . ?
N3 C17 C20 123.6(3) . . ?
C20 C17 S2 119.4(3) . . ?
C4 C5 C8 121.4(3) . . ?
C6 C5 C8 120.0(3) . . ?
C6 C5 C4 118.6(3) . . ?
N3 C15 S1 132.5(3) . . ?
N3 C15 C16 118.6(3) . . ?
C16 C15 S1 108.9(3) . . ?
C21 C20 C17 121.5(3) . . ?
C19 C20 C17 121.5(4) . . ?
C19 C20 C21 117.0(4) . . ?
N2 C16 S2 132.0(3) . . ?
N2 C16 C15 118.8(3) . . ?
C15 C16 S2 109.2(3) . . ?
O1 C1 Cd1 62.65(19) . 4_576 ?
O1 C1 C2 118.8(3) . . ?
O2 C1 Cd1 60.06(19) . 4_576 ?
O2 C1 O1 122.6(3) . . ?
O2 C1 C2 118.6(4) . . ?
C2 C1 Cd1 176.1(3) . 4_576 ?
C7 C2 C1 120.0(3) . . ?
C7 C2 C3 119.3(3) . . ?
C3 C2 C1 120.6(4) . . ?
C10 C11 C14 119.4(3) . . ?
C12 C11 C14 123.6(4) . . ?
C12 C11 C10 117.1(3) . . ?
C5 C4 H4 119.8 . . ?
C3 C4 C5 120.4(3) . . ?
C3 C4 H4 119.8 . . ?
C2 C7 H7 119.7 . . ?
C2 C7 C6 120.6(4) . . ?
C6 C7 H7 119.7 . . ?
C5 C6 H6 119.7 . . ?
C7 C6 C5 120.6(4) . . ?
C7 C6 H6 119.7 . . ?
N2 C14 S1 116.4(3) . . ?
N2 C14 C11 122.2(3) . . ?
C11 C14 S1 121.4(3) . . ?
C2 C3 C4 120.4(4) . . ?
C2 C3 H3 119.8 . . ?
C4 C3 H3 119.8 . . ?
C11 C10 H10 120.3 . . ?
C9 C10 C11 119.4(4) . . ?
C9 C10 H10 120.3 . . ?
N1 C9 C10 123.1(4) . . ?
N1 C9 H9 118.5 . . ?
C10 C9 H9 118.5 . . ?
C20 C21 H21 120.3 . . ?
C22 C21 C20 119.5(4) . . ?
C22 C21 H21 120.3 . . ?
N1 C13 H13 118.3 . . ?
N1 C13 C12 123.5(4) . . ?
C12 C13 H13 118.3 . . ?
N4 C18 H18 117.9 . . ?
N4 C18 C19 124.2(4) . . ?
C19 C18 H18 117.9 . . ?
C11 C12 H12 120.1 . . ?
C13 C12 C11 119.8(4) . . ?
C13 C12 H12 120.1 . . ?
N4 C22 C21 123.6(4) . . ?
N4 C22 H22 118.2 . . ?
C21 C22 H22 118.2 . . ?
C20 C19 H19 120.6 . . ?
C18 C19 C20 118.9(4) . . ?
C18 C19 H19 120.6 . . ?

loop_
_geom_bond_atom_site_label_1
_geom_bond_atom_site_label_2
_geom_bond_distance
_geom_bond_site_symmetry_2
_geom_bond_publ_flag
Cd1 O3 2.251(2) . ?
Cd1 O1 2.407(3) 4_675 ?
Cd1 O4 2.286(3) 3_767 ?
Cd1 O2 2.351(3) 4_675 ?
Cd1 N4 2.344(3) 1_656 ?
Cd1 N1 2.340(3) . ?
Cd1 C1 2.710(3) 4_675 ?
S2 C17 1.745(4) . ?
S2 C16 1.712(3) . ?
S1 C15 1.722(4) . ?
S1 C14 1.747(4) . ?
O3 C8 1.273(4) . ?
O1 C1 1.251(5) . ?
O4 C8 1.233(5) . ?
O2 C1 1.245(5) . ?
N3 C17 1.315(5) . ?
N3 C15 1.357(4) . ?
N4 C18 1.322(5) . ?
N4 C22 1.321(5) . ?
N2 C16 1.351(4) . ?
N2 C14 1.323(5) . ?
N1 C9 1.342(5) . ?
N1 C13 1.323(5) . ?
C8 C5 1.487(4) . ?
C17 C20 1.472(5) . ?
C5 C4 1.400(5) . ?
C5 C6 1.392(5) . ?
C15 C16 1.373(5) . ?
C20 C21 1.386(5) . ?
C20 C19 1.383(5) . ?
C1 C2 1.497(5) . ?
C2 C7 1.380(6) . ?
C2 C3 1.390(5) . ?
C11 C14 1.472(5) . ?
C11 C10 1.393(5) . ?
C11 C12 1.379(5) . ?
C4 H4 0.9300 . ?
C4 C3 1.390(5) . ?
C7 H7 0.9300 . ?
C7 C6 1.389(5) . ?
C6 H6 0.9300 . ?
C3 H3 0.9300 . ?
C10 H10 0.9300 . ?
C10 C9 1.372(5) . ?
C9 H9 0.9300 . ?
C21 H21 0.9300 . ?
C21 C22 1.368(5) . ?
C13 H13 0.9300 . ?
C13 C12 1.372(5) . ?
C18 H18 0.9300 . ?
C18 C19 1.370(6) . ?
C12 H12 0.9300 . ?
C22 H22 0.9300 . ?
C19 H19 0.9300 . ?

loop_
_geom_torsion_atom_site_label_1
_geom_torsion_atom_site_label_2
_geom_torsion_atom_site_label_3
_geom_torsion_atom_site_label_4
_geom_torsion
_geom_torsion_site_symmetry_1
_geom_torsion_site_symmetry_2
_geom_torsion_site_symmetry_3
_geom_torsion_site_symmetry_4
_geom_torsion_publ_flag
Cd1 O3 C8 O4 -8.3(4) . . . . ?
Cd1 O3 C8 C5 173.4(2) . . . . ?
Cd1 O1 C1 O2 -3.1(4) 4_576 . . . ?
Cd1 O1 C1 C2 175.9(3) 4_576 . . . ?
Cd1 O4 C8 O3 100.6(6) 3_767 . . . ?
Cd1 O4 C8 C5 -81.1(7) 3_767 . . . ?
Cd1 O2 C1 O1 3.1(5) 4_576 . . . ?
Cd1 O2 C1 C2 -175.8(3) 4_576 . . . ?
Cd1 N4 C18 C19 -178.5(4) 1_454 . . . ?
Cd1 N4 C22 C21 178.4(4) 1_454 . . . ?
Cd1 N1 C9 C10 172.4(3) . . . . ?
Cd1 N1 C13 C12 -172.4(4) . . . . ?
S2 C17 C20 C21 4.6(5) . . . . ?
S2 C17 C20 C19 -175.4(4) . . . . ?
S1 C15 C16 S2 178.28(19) . . . . ?
S1 C15 C16 N2 -0.6(5) . . . . ?
O3 C8 C5 C4 1.1(5) . . . . ?
O3 C8 C5 C6 -179.0(3) . . . . ?
O1 C1 C2 C7 -173.6(4) . . . . ?
O1 C1 C2 C3 7.1(6) . . . . ?
O4 C8 C5 C4 -177.2(4) . . . . ?
O4 C8 C5 C6 2.6(6) . . . . ?
O2 C1 C2 C7 5.4(6) . . . . ?
O2 C1 C2 C3 -173.9(4) . . . . ?
N3 C17 C20 C21 -174.2(4) . . . . ?
N3 C17 C20 C19 5.8(6) . . . . ?
N3 C15 C16 S2 -1.0(5) . . . . ?
N3 C15 C16 N2 -179.8(3) . . . . ?
N4 C18 C19 C20 0.4(8) . . . . ?
N1 C13 C12 C11 -0.2(8) . . . . ?
C8 C5 C4 C3 178.3(4) . . . . ?
C8 C5 C6 C7 -179.2(4) . . . . ?
C17 S2 C16 N2 179.2(4) . . . . ?
C17 S2 C16 C15 0.5(3) . . . . ?
C17 N3 C15 S1 -178.1(3) . . . . ?
C17 N3 C15 C16 0.9(5) . . . . ?
C17 C20 C21 C22 179.8(4) . . . . ?
C17 C20 C19 C18 -179.8(4) . . . . ?
C5 C4 C3 C2 1.5(7) . . . . ?
C15 S1 C14 N2 -0.5(3) . . . . ?
C15 S1 C14 C11 179.5(3) . . . . ?
C15 N3 C17 S2 -0.4(4) . . . . ?
C15 N3 C17 C20 178.4(3) . . . . ?
C20 C21 C22 N4 -0.2(8) . . . . ?
C16 S2 C17 N3 -0.1(3) . . . . ?
C16 S2 C17 C20 -179.0(3) . . . . ?
C16 N2 C14 S1 0.3(4) . . . . ?
C16 N2 C14 C11 -179.7(3) . . . . ?
C1 C2 C7 C6 -179.7(4) . . . . ?
C1 C2 C3 C4 178.8(4) . . . . ?
C2 C7 C6 C5 0.4(7) . . . . ?
C11 C10 C9 N1 0.5(7) . . . . ?
C4 C5 C6 C7 0.6(7) . . . . ?
C7 C2 C3 C4 -0.5(7) . . . . ?
C6 C5 C4 C3 -1.5(6) . . . . ?
C14 S1 C15 N3 179.6(4) . . . . ?
C14 S1 C15 C16 0.5(3) . . . . ?
C14 N2 C16 S2 -178.3(3) . . . . ?
C14 N2 C16 C15 0.2(5) . . . . ?
C14 C11 C10 C9 -178.9(4) . . . . ?
C14 C11 C12 C13 178.8(4) . . . . ?
C3 C2 C7 C6 -0.4(7) . . . . ?
C10 C11 C14 S1 -178.3(3) . . . . ?
C10 C11 C14 N2 1.7(6) . . . . ?
C10 C11 C12 C13 -1.0(7) . . . . ?
C9 N1 C13 C12 1.5(7) . . . . ?
C21 C20 C19 C18 0.1(7) . . . . ?
C13 N1 C9 C10 -1.7(7) . . . . ?
C18 N4 C22 C21 0.6(7) . . . . ?
C12 C11 C14 S1 2.0(6) . . . . ?
C12 C11 C14 N2 -178.1(4) . . . . ?
C12 C11 C10 C9 0.8(6) . . . . ?
C22 N4 C18 C19 -0.7(8) . . . . ?
C19 C20 C21 C22 -0.1(7) . . . . ?

loop_
_smtbx_masks_void_nr
_smtbx_masks_void_average_x
_smtbx_masks_void_average_y
_smtbx_masks_void_average_z
_smtbx_masks_void_volume
_smtbx_masks_void_count_electrons
_smtbx_masks_void_content
1 0.000 0.055 0.500 382.9 91.5 '2 C3H7NO'
2 0.500 -0.330 0.000 382.9 91.5 '2 C3H7NO'
